data_1532666
loop_
_publ_author_name
'Dalconi, M.C.'
'Cruciani, G.'
'Alberti, A.'

_publ_section_title
;
 Cation migration and structural modification of Co-exchanged ferrierite
 upon heating: a time-resolved X-ray powder diffraction study
;
_journal_name_full 'J. Phys. Chem. B'
_journal_page_first 12973
_journal_page_last 12980
_journal_volume 107
_journal_year 2003
_chemical_formula_sum 'Al3.8 Co1.8 H7.46 Na0.2 O75.73 Si32.2'
_chemical_name_systematic 'Co1.8 Na0.2 (Al3.8 Si32.2 O72) (H2 O)3.73'
_space_group_IT_number 71
_symmetry_space_group_name_Hall '-I 2 2'
_symmetry_space_group_name_H-M 'I m m m'
_cell_angle_alpha 90
_cell_angle_beta 90
_cell_angle_gamma 90
_cell_formula_units_Z 1
_cell_length_a 18.878
_cell_length_b 14.136
_cell_length_c 7.476
_cell_volume 1995.041
_citation_journal_id_ASTM JPCBFK
_cod_data_source_file Dalconi_JPCBFK_2003_1603.cif
_cod_data_source_block H7.46Al3.8Co1.8Na0.2O75.73Si32.2
_cod_original_formula_sum 'H7.46 Al3.8 Co1.8 Na0.2 O75.73 Si32.2'
_cod_database_code 1532666

loop_
_symmetry_equiv_pos_as_xyz
x,y,z
-x,-y,z
x,-y,-z
-x,y,-z
-x,-y,-z
x,y,-z
-x,y,z
x,-y,z
x+1/2,y+1/2,z+1/2
-x+1/2,-y+1/2,z+1/2
x+1/2,-y+1/2,-z+1/2
-x+1/2,y+1/2,-z+1/2
-x+1/2,-y+1/2,-z+1/2
x+1/2,y+1/2,-z+1/2
-x+1/2,y+1/2,z+1/2
x+1/2,-y+1/2,z+1/2

loop_
_atom_site_label
_atom_site_type_symbol
_atom_site_fract_x
_atom_site_fract_y
_atom_site_fract_z
_atom_site_occupancy
_atom_site_U_iso_or_equiv
O6 O-2 0.152 0.2805 0.5 1 0.0
O11 O-2 0 0.447 0.268 0.112 0.0
Co6 Co+2 0 0.289 0.266 0.055 0.0
O5 O-2 0.25 0.25 0.25 1 0.0
O12 O-2 0 0.637 0.418 0.065 0.0
Co2 Co+2 0 0 0.06 0.112 0.0
Si4 Si+4 0.3243 0.2022 0.2048 0.8944 0.0
O9 O-2 0 0.156 0 0.1 0.0
Al1 Al+3 0.1579 0 0 0.1056 0.0
O3 O-2 0.1044 0.0895 0 1 0.0
O10 O-2 0.062 0.147 0.5 0.144 0.0
Co4 Co+2 0.421 0 0 0.025 0.0
O2 O-2 0.2488 0 0.5 1 0.0
O8 O-2 0.3213 0.0905 0.249 1 0.0
Al2 Al+3 0.0847 0.2004 0 0.1056 0.0
Si1 Si+4 0.1579 0 0 0.8944 0.0
O1 O-2 0 0.2157 0 0.9 0.0
Co3 Co+2 0.255 0.245 0.5 0.021 0.0
Si2 Si+4 0.0847 0.2004 0 0.8944 0.0
Co5 Co+2 0 0.249 0.5 0.068 0.0
Co1 Co+2 0 0 0.5 0.061 0.0
O13 O-2 0.064 0.5 0.128 0.145 0.0
Si3 Si+4 0.273 0 0.2901 0.8944 0.0
Al4 Al+3 0.3243 0.2022 0.2048 0.1056 0.0
O7 O-2 0.1125 0.2531 0.1822 1 0.0
Al3 Al+3 0.273 0 0.2901 0.1056 0.0
O4 O-2 0.2008 0 0.1759 1 0.0
